data_1530633
loop_
_publ_author_name
'Range, K.J.'
'Klement, U.'
'Rau, F.'
'Heyns, A.M.'

_publ_section_title
;
 beta-Pt O2: High pressure synthesis of single crystals and structure
 refinement
;
_journal_name_full 'Materials Research Bulletin'
_journal_page_first 1541
_journal_page_last 1547
_journal_volume 22
_journal_year 1987
_chemical_formula_sum 'O2 Pt'
_chemical_name_systematic 'Pt O2'
_space_group_IT_number 58
_symmetry_space_group_name_Hall '-P 2 2n'
_symmetry_space_group_name_H-M 'P n n m'
_cell_angle_alpha 90
_cell_angle_beta 90
_cell_angle_gamma 90
_cell_formula_units_Z 2
_cell_length_a 4.4839
_cell_length_b 4.5385
_cell_length_c 3.136
_cell_volume 63.818
_citation_journal_id_ASTM MRBUAC
_cod_data_source_file Range_MRBUAC_1987_1501.cif
_cod_data_source_block O2Pt1
_cod_original_cell_volume 63.81816
_cod_original_formula_sum 'O2 Pt1'
_cod_database_code 1530633

loop_
_symmetry_equiv_pos_as_xyz
x,y,z
-x,-y,z
x+1/2,-y+1/2,-z+1/2
-x+1/2,y+1/2,-z+1/2
-x,-y,-z
x,y,-z
-x-1/2,y-1/2,z-1/2
x-1/2,-y-1/2,z-1/2

loop_
_atom_site_label
_atom_site_type_symbol
_atom_site_fract_x
_atom_site_fract_y
_atom_site_fract_z
_atom_site_occupancy
_atom_site_U_iso_or_equiv
Pt1 Pt+4 0 0 0 1 0.0
O1 O-2 0.267 0.35 0 1 0.0
